data_4083252
loop_
_publ_author_name
'Adams, Richard D.'
'Chen, Mingwei'
'Elpitiya, Gaya'
'Zhang, Qiang'

_publ_section_title
;
 Synthesis and Characterizations of Bismuth-Bridged Triiridium Carbonyl
 Complexes Containing Germyl/Germylene and Stannyl/Stannylene Ligands
;
_journal_issue 20
_journal_name_full Organometallics
_journal_page_first 7264
_journal_paper_doi 10.1021/om300813t
_journal_volume 31
_journal_year 2012
_chemical_formula_sum 'C20 H16 Bi0.33 Ir O2 Sn'
_chemical_formula_weight 668.88
_chemical_name_systematic
; 
 ? 
;
_space_group_IT_number 159
_symmetry_cell_setting trigonal
_symmetry_space_group_name_Hall 'P 3 -2c'
_symmetry_space_group_name_H-M 'P 3 1 c'
_atom_sites_solution_hydrogens geom
_atom_sites_solution_primary direct
_atom_sites_solution_secondary difmap
_audit_creation_method SHELXL-97
_cell_angle_alpha 90.00
_cell_angle_beta 90.00
_cell_angle_gamma 120.00
_cell_formula_units_Z 12
_cell_length_a 15.4058(2)
_cell_length_b 15.4058(2)
_cell_length_c 30.9544(7)
_cell_measurement_reflns_used 7023
_cell_measurement_temperature 294(2)
_cell_measurement_theta_max 21.83
_cell_measurement_theta_min 2.50
_cell_volume 6362.41(19)
_computing_structure_refinement 'SHELXL-97 (Sheldrick, 1997)'
_computing_structure_solution 'SHELXS-97 (Sheldrick, 1990)'
_diffrn_ambient_temperature 294(2)
_diffrn_measured_fraction_theta_full 1.000
_diffrn_measured_fraction_theta_max 1.000
_diffrn_radiation_monochromator graphite
_diffrn_radiation_source 'fine-focus sealed tube'
_diffrn_radiation_type MoK\a
_diffrn_radiation_wavelength 0.71073
_diffrn_reflns_av_R_equivalents 0.0629
_diffrn_reflns_av_sigmaI/netI 0.0327
_diffrn_reflns_limit_h_max 18
_diffrn_reflns_limit_h_min -18
_diffrn_reflns_limit_k_max 18
_diffrn_reflns_limit_k_min -18
_diffrn_reflns_limit_l_max 36
_diffrn_reflns_limit_l_min -36
_diffrn_reflns_number 76886
_diffrn_reflns_theta_full 25.02
_diffrn_reflns_theta_max 25.02
_diffrn_reflns_theta_min 1.32
_diffrn_standards_decay_% <1
_exptl_absorpt_coefficient_mu 10.207
_exptl_absorpt_correction_T_max 1.000
_exptl_absorpt_correction_T_min 0.488960
_exptl_absorpt_correction_type multi-scan
_exptl_crystal_colour YELLOW
_exptl_crystal_density_diffrn 2.095
_exptl_crystal_density_method 'not measured'
_exptl_crystal_description PLATE
_exptl_crystal_F_000 3680
_exptl_crystal_size_max 0.20
_exptl_crystal_size_mid 0.10
_exptl_crystal_size_min 0.04
_platon_squeeze_details
'The unit cell contains several solvent molecules (total potential solvent accessible void vol= 128.2 Ang^3 and electron count/cell= 11) which have been treated as a diffuse contribution to the overall scattering without specific atom positions by SQUEEZE/PLATON.'
_refine_diff_density_max 1.094
_refine_diff_density_min -0.681
_refine_diff_density_rms 0.199
_refine_ls_abs_structure_details 'Flack H D (1983), Acta Cryst. A39, 876-881'
_refine_ls_abs_structure_Flack 0.148(7)
_refine_ls_extinction_method none
_refine_ls_goodness_of_fit_ref 1.096
_refine_ls_hydrogen_treatment mixed
_refine_ls_matrix_type full
_refine_ls_number_parameters 406
_refine_ls_number_reflns 7499
_refine_ls_number_restraints 5
_refine_ls_restrained_S_all 1.097
_refine_ls_R_factor_all 0.0456
_refine_ls_R_factor_gt 0.0354
_refine_ls_shift/su_max 0.002
_refine_ls_shift/su_mean 0.000
_refine_ls_structure_factor_coef Fsqd
_refine_ls_weighting_details 'calc w=1/[\s^2^(Fo^2^)+(0.0509P)^2^+0.0000P] where P=(Fo^2^+2Fc^2^)/3'
_refine_ls_weighting_scheme calc
_refine_ls_wR_factor_gt 0.0838
_refine_ls_wR_factor_ref 0.0944
_reflns_number_gt 6547
_reflns_number_total 7499
_reflns_threshold_expression >2sigma(I)
_cod_data_source_file om300813t_si_001.cif
_cod_data_source_block compound3
_cod_depositor_comments
;
The following automatic conversions were performed:

'_symmetry_cell_setting' value 'Trigonal' changed to 'trigonal'
according to
/usr/data/users/saulius/automatic-downloads/retrospective/ACS/lib/dictionaries/cif_core.dic
dictionary named 'cif_core.dic' version 2.4.2 from 2011-04-26.

Automatic conversion script
Id: cif_fix_values 2281 2013-09-26 08:29:07Z andrius 
;
_cod_original_sg_symbol_H-M P31c
_cod_database_code 4083252

loop_
_symmetry_equiv_pos_as_xyz
'x, y, z'
'-y, x-y, z'
'-x+y, -x, z'
'y, x, z+1/2'
'x-y, -y, z+1/2'
'-x, -x+y, z+1/2'

loop_
_atom_site_label
_atom_site_type_symbol
_atom_site_fract_x
_atom_site_fract_y
_atom_site_fract_z
_atom_site_U_iso_or_equiv
_atom_site_adp_type
_atom_site_occupancy
_atom_site_symmetry_multiplicity
_atom_site_calc_flag
_atom_site_refinement_flags
H2 H 0.111(6) 0.059(4) 0.614(3) 0.04(2) Uiso 1 1 d D
Ir1 Ir 0.29010(4) 0.53929(3) 0.731822(15) 0.05625(14) Uani 1 1 d D
Ir2 Ir 0.08145(4) -0.04670(4) 0.584752(16) 0.05823(14) Uani 1 1 d D
Bi1 Bi 0.3333 0.6667 0.80171(3) 0.0609(2) Uani 1 3 d S
Bi2 Bi 0.0000 0.0000 0.51488(3) 0.0658(2) Uani 1 3 d S
Sn1 Sn 0.38889(7) 0.46184(7) 0.77156(3) 0.0638(2) Uani 1 1 d .
Sn2 Sn 0.25774(7) 0.04495(7) 0.54475(3) 0.0687(3) Uani 1 1 d .
C1 C 0.1811(11) 0.4369(10) 0.7603(5) 0.067(4) Uani 1 1 d .
C2 C 0.2806(10) 0.4708(10) 0.6791(6) 0.071(4) Uani 1 1 d .
C3 C 0.1369(10) -0.0561(10) 0.6382(5) 0.067(3) Uani 1 1 d .
C4 C 0.0684(10) -0.1612(11) 0.5538(5) 0.073(4) Uani 1 1 d D
C5 C 0.4200(12) 0.5057(11) 0.8388(5) 0.078(4) Uani 1 1 d .
C6 C 0.3373(14) 0.4751(13) 0.8661(5) 0.093(5) Uani 1 1 d .
H6 H 0.2723 0.4325 0.8564 0.111 Uiso 1 1 calc R
C7 C 0.357(2) 0.512(2) 0.9098(8) 0.130(7) Uani 1 1 d .
H7 H 0.3039 0.4910 0.9292 0.156 Uiso 1 1 calc R
C8 C 0.448(2) 0.5757(19) 0.9224(7) 0.152(10) Uani 1 1 d .
H8 H 0.4574 0.6007 0.9504 0.182 Uiso 1 1 calc R
C9 C 0.5291(19) 0.6065(17) 0.8974(7) 0.130(8) Uani 1 1 d .
H9 H 0.5936 0.6495 0.9074 0.155 Uiso 1 1 calc R
C10 C 0.5100(16) 0.5695(15) 0.8548(7) 0.114(7) Uani 1 1 d .
H10 H 0.5647 0.5914 0.8363 0.137 Uiso 1 1 calc R
C11 C 0.5291(10) 0.4984(10) 0.7441(5) 0.071(4) Uani 1 1 d .
C12 C 0.5818(15) 0.4663(17) 0.7636(8) 0.115(7) Uani 1 1 d .
H12 H 0.5568 0.4303 0.7891 0.138 Uiso 1 1 calc R
C13 C 0.673(2) 0.483(2) 0.7486(10) 0.149(9) Uani 1 1 d .
H13 H 0.7107 0.4623 0.7650 0.179 Uiso 1 1 calc R
C14 C 0.7092(19) 0.529(2) 0.7094(11) 0.166(12) Uani 1 1 d .
H14 H 0.7700 0.5384 0.6989 0.199 Uiso 1 1 calc R
C15 C 0.6517(16) 0.5624(16) 0.6843(8) 0.124(7) Uani 1 1 d .
H15 H 0.6733 0.5945 0.6578 0.149 Uiso 1 1 calc R
C16 C 0.5626(12) 0.5431(12) 0.7029(6) 0.088(5) Uani 1 1 d .
H16 H 0.5217 0.5604 0.6875 0.106 Uiso 1 1 calc R
C17 C 0.300(3) 0.3004(19) 0.7720(10) 0.153(3) Uani 1 1 d .
C18 C 0.314(2) 0.2456(16) 0.8012(8) 0.153(3) Uani 1 1 d .
H18 H 0.3531 0.2800 0.8250 0.183 Uiso 1 1 calc R
C19 C 0.278(2) 0.1437(16) 0.8003(8) 0.153(3) Uani 1 1 d .
H19 H 0.2981 0.1101 0.8192 0.183 Uiso 1 1 calc R
C20 C 0.208(2) 0.0979(18) 0.7678(10) 0.153(3) Uani 1 1 d .
H20 H 0.1640 0.0292 0.7692 0.183 Uiso 1 1 calc R
C21 C 0.202(2) 0.1481(17) 0.7350(9) 0.153(3) Uani 1 1 d .
H21 H 0.1702 0.1165 0.7095 0.183 Uiso 1 1 calc R
C22 C 0.246(2) 0.2500(17) 0.7401(9) 0.153(3) Uani 1 1 d .
H22 H 0.2354 0.2853 0.7184 0.183 Uiso 1 1 calc R
C23 C 0.3633(10) 0.1887(12) 0.5690(6) 0.082(5) Uani 1 1 d .
C24 C 0.3551(14) 0.2285(14) 0.6073(7) 0.094(5) Uani 1 1 d .
H24 H 0.2993 0.1919 0.6248 0.113 Uiso 1 1 calc R
C25 C 0.4305(17) 0.3241(16) 0.6205(9) 0.121(7) Uani 1 1 d .
H25 H 0.4224 0.3520 0.6457 0.145 Uiso 1 1 calc R
C26 C 0.515(2) 0.3758(17) 0.5967(11) 0.153(10) Uani 1 1 d .
H26 H 0.5687 0.4344 0.6074 0.184 Uiso 1 1 calc R
C27 C 0.5198(19) 0.3398(19) 0.5554(11) 0.148(9) Uani 1 1 d .
H27 H 0.5730 0.3791 0.5370 0.178 Uiso 1 1 calc R
C28 C 0.4485(12) 0.2497(13) 0.5428(8) 0.106(7) Uani 1 1 d .
H28 H 0.4543 0.2257 0.5161 0.128 Uiso 1 1 calc R
C29 C 0.2412(11) 0.0608(13) 0.4777(6) 0.090(5) Uani 1 1 d .
C30 C 0.2655(13) 0.1536(16) 0.4595(6) 0.096(5) Uani 1 1 d .
H30 H 0.2970 0.2120 0.4759 0.115 Uiso 1 1 calc R
C31 C 0.240(2) 0.156(3) 0.4151(10) 0.152(11) Uani 1 1 d .
H31 H 0.2489 0.2152 0.4028 0.182 Uiso 1 1 calc R
C32 C 0.204(2) 0.072(3) 0.3914(11) 0.189(16) Uani 1 1 d U
H32 H 0.2042 0.0769 0.3615 0.226 Uiso 1 1 calc R
C33 C 0.172(2) -0.011(2) 0.4074(8) 0.172(14) Uani 1 1 d U
H33 H 0.1307 -0.0677 0.3913 0.206 Uiso 1 1 calc R
C34 C 0.1974(19) -0.0200(18) 0.4509(8) 0.147(9) Uani 1 1 d .
H34 H 0.1837 -0.0824 0.4611 0.177 Uiso 1 1 calc R
C35 C 0.3300(9) -0.0401(12) 0.5479(4) 0.064(3) Uani 1 1 d .
C36 C 0.3268(13) -0.0967(14) 0.5831(7) 0.103(6) Uani 1 1 d .
H36 H 0.2913 -0.0966 0.6073 0.124 Uiso 1 1 calc R
C37 C 0.3768(13) -0.1580(19) 0.5845(7) 0.130(9) Uani 1 1 d .
H37 H 0.3675 -0.2011 0.6074 0.156 Uiso 1 1 calc R
C38 C 0.4349(18) -0.1472(16) 0.5516(9) 0.131(8) Uani 1 1 d .
H38 H 0.4742 -0.1774 0.5520 0.157 Uiso 1 1 calc R
C39 C 0.437(2) -0.0954(15) 0.5189(8) 0.153(3) Uani 1 1 d .
H39 H 0.4751 -0.0922 0.4949 0.183 Uiso 1 1 calc R
C40 C 0.382(2) -0.0400(16) 0.5186(9) 0.153(3) Uani 1 1 d .
H40 H 0.3868 -0.0027 0.4941 0.183 Uiso 1 1 calc R
H1 H 0.408(5) 0.632(10) 0.720(7) 0.16(8) Uiso 1 1 d D
O1 O 0.1148(9) 0.3729(8) 0.7782(4) 0.097(3) Uani 1 1 d .
O2 O 0.2743(9) 0.4271(9) 0.6496(4) 0.096(3) Uani 1 1 d .
O3 O 0.1699(10) -0.0626(9) 0.6698(4) 0.099(4) Uani 1 1 d .
O4 O 0.0667(9) -0.2261(8) 0.5369(5) 0.100(4) Uani 1 1 d .

loop_
_atom_site_aniso_label
_atom_site_aniso_U_11
_atom_site_aniso_U_22
_atom_site_aniso_U_33
_atom_site_aniso_U_23
_atom_site_aniso_U_13
_atom_site_aniso_U_12
Ir1 0.0500(3) 0.0469(3) 0.0714(3) 0.0001(2) -0.0019(2) 0.0239(2)
Ir2 0.0523(3) 0.0532(3) 0.0713(3) 0.0043(2) 0.0054(2) 0.0280(2)
Bi1 0.0589(3) 0.0589(3) 0.0649(5) 0.000 0.000 0.02945(15)
Bi2 0.0664(3) 0.0664(3) 0.0647(5) 0.000 0.000 0.03321(17)
Sn1 0.0605(5) 0.0565(5) 0.0772(6) 0.0029(5) -0.0037(5) 0.0314(4)
Sn2 0.0567(5) 0.0661(5) 0.0814(7) 0.0096(5) 0.0123(5) 0.0293(4)
C1 0.055(8) 0.050(8) 0.093(11) 0.000(7) 0.007(7) 0.024(7)
C2 0.058(8) 0.048(7) 0.100(12) 0.003(8) 0.005(8) 0.022(6)
C3 0.063(8) 0.065(8) 0.077(10) 0.011(7) 0.003(7) 0.035(7)
C4 0.037(7) 0.066(9) 0.099(12) 0.010(9) 0.011(7) 0.012(6)
C5 0.080(10) 0.066(8) 0.077(9) 0.006(7) -0.014(8) 0.029(7)
C6 0.093(12) 0.106(12) 0.073(11) 0.005(9) -0.005(9) 0.044(10)
C7 0.15(2) 0.15(2) 0.101(17) 0.024(15) 0.016(15) 0.089(18)
C8 0.18(3) 0.13(2) 0.082(14) -0.014(13) -0.035(16) 0.032(19)
C9 0.136(18) 0.136(18) 0.078(13) 0.020(12) -0.017(13) 0.038(15)
C10 0.102(14) 0.113(14) 0.105(15) 0.004(12) -0.038(11) 0.037(12)
C11 0.058(8) 0.056(7) 0.096(11) 0.003(7) 0.001(8) 0.026(6)
C12 0.093(13) 0.127(17) 0.151(19) 0.027(14) 0.019(13) 0.075(13)
C13 0.126(19) 0.20(3) 0.16(2) 0.04(2) 0.005(18) 0.11(2)
C14 0.104(17) 0.19(3) 0.22(3) -0.03(2) 0.04(2) 0.084(19)
C15 0.112(15) 0.115(15) 0.151(19) 0.021(13) 0.069(14) 0.060(13)
C16 0.067(9) 0.076(10) 0.110(13) -0.003(9) 0.007(9) 0.027(8)
C17 0.224(10) 0.090(5) 0.149(7) 0.007(5) -0.022(7) 0.082(6)
C18 0.224(10) 0.090(5) 0.149(7) 0.007(5) -0.022(7) 0.082(6)
C19 0.224(10) 0.090(5) 0.149(7) 0.007(5) -0.022(7) 0.082(6)
C20 0.224(10) 0.090(5) 0.149(7) 0.007(5) -0.022(7) 0.082(6)
C21 0.224(10) 0.090(5) 0.149(7) 0.007(5) -0.022(7) 0.082(6)
C22 0.224(10) 0.090(5) 0.149(7) 0.007(5) -0.022(7) 0.082(6)
C23 0.058(8) 0.077(10) 0.125(15) 0.015(9) 0.007(8) 0.045(8)
C24 0.095(12) 0.101(13) 0.107(13) 0.001(11) -0.014(10) 0.064(11)
C25 0.106(15) 0.089(13) 0.17(2) -0.024(14) -0.030(15) 0.052(13)
C26 0.12(2) 0.075(13) 0.22(3) -0.015(17) -0.01(2) 0.016(13)
C27 0.122(19) 0.109(18) 0.20(3) 0.031(18) 0.052(19) 0.050(16)
C28 0.058(9) 0.075(11) 0.144(17) 0.013(11) 0.033(10) 0.002(8)
C29 0.051(8) 0.086(11) 0.099(12) -0.003(10) 0.019(8) 0.009(7)
C30 0.092(11) 0.126(15) 0.081(11) 0.030(10) 0.015(9) 0.064(11)
C31 0.118(19) 0.20(3) 0.16(3) 0.08(2) 0.037(17) 0.10(2)
C32 0.13(2) 0.21(3) 0.13(2) 0.01(2) 0.025(18) 0.02(3)
C33 0.15(2) 0.17(2) 0.089(17) -0.041(15) 0.016(15) 0.00(2)
C34 0.15(2) 0.117(18) 0.117(19) -0.012(14) 0.021(16) 0.026(15)
C35 0.053(7) 0.100(10) 0.050(7) 0.000(7) 0.013(5) 0.047(7)
C36 0.086(10) 0.113(12) 0.144(16) 0.034(12) 0.031(11) 0.075(10)
C37 0.063(10) 0.19(2) 0.097(13) 0.048(14) 0.000(10) 0.033(13)
C38 0.145(19) 0.099(14) 0.18(2) 0.025(15) 0.034(18) 0.088(15)
C39 0.224(10) 0.090(5) 0.149(7) 0.007(5) -0.022(7) 0.082(6)
C40 0.224(10) 0.090(5) 0.149(7) 0.007(5) -0.022(7) 0.082(6)
O1 0.079(7) 0.067(6) 0.137(10) 0.008(7) 0.009(7) 0.030(6)
O2 0.108(9) 0.093(8) 0.095(8) -0.026(7) -0.015(7) 0.057(7)
O3 0.118(9) 0.105(9) 0.082(8) 0.007(6) -0.015(7) 0.062(7)
O4 0.091(8) 0.062(6) 0.142(11) -0.028(7) 0.011(7) 0.034(6)

loop_
_atom_type_symbol
_atom_type_description
_atom_type_scat_dispersion_real
_atom_type_scat_dispersion_imag
_atom_type_scat_source
C C 0.0033 0.0016 'International Tables Vol C Tables 4.2.6.8 and 6.1.1.4'
H H 0.0000 0.0000 'International Tables Vol C Tables 4.2.6.8 and 6.1.1.4'
O O 0.0106 0.0060 'International Tables Vol C Tables 4.2.6.8 and 6.1.1.4'
Sn Sn -0.6537 1.4246 'International Tables Vol C Tables 4.2.6.8 and 6.1.1.4'
Ir Ir -1.4442 7.9887 'International Tables Vol C Tables 4.2.6.8 and 6.1.1.4'
Bi Bi -4.1077 10.2566 'International Tables Vol C Tables 4.2.6.8 and 6.1.1.4'

loop_
_geom_angle_atom_site_label_1
_geom_angle_atom_site_label_2
_geom_angle_atom_site_label_3
_geom_angle
_geom_angle_site_symmetry_1
_geom_angle_site_symmetry_3
C1 Ir1 C2 98.6(6) . .
C1 Ir1 Sn1 82.9(4) . .
C2 Ir1 Sn1 92.9(4) . .
C1 Ir1 Bi1 91.5(5) . .
C2 Ir1 Bi1 169.9(4) . .
Sn1 Ir1 Bi1 88.15(3) . .
C1 Ir1 Ir1 148.8(5) . 2_665
C2 Ir1 Ir1 112.6(4) . 2_665
Sn1 Ir1 Ir1 95.76(3) . 2_665
Bi1 Ir1 Ir1 57.280(13) . 2_665
C1 Ir1 Ir1 104.4(4) . 3_565
C2 Ir1 Ir1 119.6(4) . 3_565
Sn1 Ir1 Ir1 144.39(3) . 3_565
Bi1 Ir1 Ir1 57.280(13) . 3_565
Ir1 Ir1 Ir1 60.0 2_665 3_565
C1 Ir1 H1 162(7) . .
C2 Ir1 H1 92(7) . .
Sn1 Ir1 H1 82(7) . .
Bi1 Ir1 H1 78(7) . .
Ir1 Ir1 H1 25(7) 2_665 .
Ir1 Ir1 H1 83(6) 3_565 .
C3 Ir2 C4 102.0(7) . .
C3 Ir2 Sn2 93.8(4) . .
C4 Ir2 Sn2 82.3(4) . .
C3 Ir2 Bi2 168.2(4) . .
C4 Ir2 Bi2 89.8(5) . .
Sn2 Ir2 Bi2 88.48(3) . .
C3 Ir2 Ir2 118.2(4) . 3
C4 Ir2 Ir2 103.1(4) . 3
Sn2 Ir2 Ir2 144.89(3) . 3
Bi2 Ir2 Ir2 57.244(13) . 3
C3 Ir2 Ir2 111.0(4) . 2
C4 Ir2 Ir2 147.0(5) . 2
Sn2 Ir2 Ir2 96.71(3) . 2
Bi2 Ir2 Ir2 57.244(13) . 2
Ir2 Ir2 Ir2 60.0 3 2
C3 Ir2 H2 72(3) . .
C4 Ir2 H2 171(3) . .
Sn2 Ir2 H2 92(3) . .
Bi2 Ir2 H2 96(3) . .
Ir2 Ir2 H2 85(3) 3 .
Ir2 Ir2 H2 40(3) 2 .
Ir1 Bi1 Ir1 65.44(3) 3_565 .
Ir1 Bi1 Ir1 65.44(3) 3_565 2_665
Ir1 Bi1 Ir1 65.44(3) . 2_665
Ir2 Bi2 Ir2 65.51(3) 2 3
Ir2 Bi2 Ir2 65.51(3) 2 .
Ir2 Bi2 Ir2 65.51(3) 3 .
C11 Sn1 C17 106.3(9) . .
C11 Sn1 C5 105.4(6) . .
C17 Sn1 C5 105.5(9) . .
C11 Sn1 Ir1 115.6(4) . .
C17 Sn1 Ir1 110.3(8) . .
C5 Sn1 Ir1 113.0(4) . .
C35 Sn2 C29 104.4(6) . .
C35 Sn2 C23 105.4(5) . .
C29 Sn2 C23 107.4(7) . .
C35 Sn2 Ir2 111.5(4) . .
C29 Sn2 Ir2 111.6(4) . .
C23 Sn2 Ir2 115.8(4) . .
O1 C1 Ir1 178.7(14) . .
O2 C2 Ir1 176.6(14) . .
O3 C3 Ir2 179.3(14) . .
O4 C4 Ir2 175.5(15) . .
C10 C5 C6 117.6(18) . .
C10 C5 Sn1 125.0(15) . .
C6 C5 Sn1 116.9(11) . .
C5 C6 C7 117.3(18) . .
C5 C6 H6 121.3 . .
C7 C6 H6 121.3 . .
C8 C7 C6 121(2) . .
C8 C7 H7 119.7 . .
C6 C7 H7 119.7 . .
C7 C8 C9 124(2) . .
C7 C8 H8 118.1 . .
C9 C8 H8 118.1 . .
C8 C9 C10 115(2) . .
C8 C9 H9 122.3 . .
C10 C9 H9 122.3 . .
C5 C10 C9 125(2) . .
C5 C10 H10 117.4 . .
C9 C10 H10 117.4 . .
C12 C11 C16 117.4(17) . .
C12 C11 Sn1 117.7(14) . .
C16 C11 Sn1 124.3(11) . .
C11 C12 C13 124(2) . .
C11 C12 H12 118.2 . .
C13 C12 H12 118.2 . .
C14 C13 C12 120(2) . .
C14 C13 H13 120.1 . .
C12 C13 H13 120.1 . .
C13 C14 C15 120(2) . .
C13 C14 H14 120.1 . .
C15 C14 H14 120.1 . .
C16 C15 C14 115(2) . .
C16 C15 H15 122.6 . .
C14 C15 H15 122.6 . .
C15 C16 C11 124.2(19) . .
C15 C16 H16 117.9 . .
C11 C16 H16 117.9 . .
C22 C17 C18 114(2) . .
C22 C17 Sn1 123(2) . .
C18 C17 Sn1 122(2) . .
C17 C18 C19 128(3) . .
C17 C18 H18 116.2 . .
C19 C18 H18 116.2 . .
C18 C19 C20 111(2) . .
C18 C19 H19 124.4 . .
C20 C19 H19 124.4 . .
C21 C20 C19 122(3) . .
C21 C20 H20 119.0 . .
C19 C20 H20 119.0 . .
C20 C21 C22 117(3) . .
C20 C21 H21 121.7 . .
C22 C21 H21 121.7 . .
C17 C22 C21 126(3) . .
C17 C22 H22 117.2 . .
C21 C22 H22 117.2 . .
C24 C23 C28 117.2(17) . .
C24 C23 Sn2 125.4(13) . .
C28 C23 Sn2 117.4(14) . .
C23 C24 C25 121(2) . .
C23 C24 H24 119.7 . .
C25 C24 H24 119.7 . .
C26 C25 C24 120(2) . .
C26 C25 H25 119.8 . .
C24 C25 H25 119.8 . .
C25 C26 C27 119(2) . .
C25 C26 H26 120.5 . .
C27 C26 H26 120.5 . .
C28 C27 C26 120(2) . .
C28 C27 H27 120.1 . .
C26 C27 H27 120.1 . .
C27 C28 C23 122(2) . .
C27 C28 H28 118.9 . .
C23 C28 H28 118.9 . .
C34 C29 C30 116(2) . .
C34 C29 Sn2 121.6(17) . .
C30 C29 Sn2 121.6(14) . .
C29 C30 C31 118(2) . .
C29 C30 H30 120.8 . .
C31 C30 H30 120.8 . .
C32 C31 C30 119(3) . .
C32 C31 H31 120.7 . .
C30 C31 H31 120.7 . .
C33 C32 C31 123(3) . .
C33 C32 H32 118.4 . .
C31 C32 H32 118.4 . .
C32 C33 C34 120(3) . .
C32 C33 H33 120.0 . .
C34 C33 H33 120.0 . .
C29 C34 C33 121(3) . .
C29 C34 H34 119.4 . .
C33 C34 H34 119.4 . .
C40 C35 C36 114.1(17) . .
C40 C35 Sn2 121.3(15) . .
C36 C35 Sn2 124.5(10) . .
C35 C36 C37 124.0(17) . .
C35 C36 H36 118.0 . .
C37 C36 H36 118.0 . .
C38 C37 C36 115.6(19) . .
C38 C37 H37 122.2 . .
C36 C37 H37 122.2 . .
C39 C38 C37 120(2) . .
C39 C38 H38 120.0 . .
C37 C38 H38 120.0 . .
C38 C39 C40 121(3) . .
C38 C39 H39 119.4 . .
C40 C39 H39 119.4 . .
C35 C40 C39 125(2) . .
C35 C40 H40 117.7 . .
C39 C40 H40 117.7 . .

loop_
_geom_bond_atom_site_label_1
_geom_bond_atom_site_label_2
_geom_bond_distance
_geom_bond_site_symmetry_2
Ir1 C1 1.853(15) .
Ir1 C2 1.908(18) .
Ir1 Sn1 2.6589(10) .
Ir1 Bi1 2.7691(9) .
Ir1 Ir1 2.9936(8) 2_665
Ir1 Ir1 2.9936(8) 3_565
Ir1 H1 1.69(2) .
Ir2 C3 1.899(15) .
Ir2 C4 1.929(16) .
Ir2 Sn2 2.6586(10) .
Ir2 Bi2 2.7700(9) .
Ir2 Ir2 2.9975(8) 3
Ir2 Ir2 2.9975(8) 2
Ir2 H2 1.717(16) .
Bi1 Ir1 2.7691(9) 3_565
Bi1 Ir1 2.7691(9) 2_665
Bi2 Ir2 2.7700(9) 2
Bi2 Ir2 2.7700(9) 3
Sn1 C11 2.119(14) .
Sn1 C17 2.16(3) .
Sn1 C5 2.168(16) .
Sn2 C35 2.104(14) .
Sn2 C29 2.120(19) .
Sn2 C23 2.123(17) .
C1 O1 1.146(17) .
C2 O2 1.110(18) .
C3 O3 1.131(16) .
C4 O4 1.116(17) .
C5 C10 1.33(2) .
C5 C6 1.40(2) .
C6 C7 1.44(3) .
C6 H6 0.9300 .
C7 C8 1.31(3) .
C7 H7 0.9300 .
C8 C9 1.34(3) .
C8 H8 0.9300 .
C9 C10 1.41(3) .
C9 H9 0.9300 .
C10 H10 0.9300 .
C11 C12 1.29(2) .
C11 C16 1.42(2) .
C12 C13 1.38(3) .
C12 H12 0.9300 .
C13 C14 1.38(4) .
C13 H13 0.9300 .
C14 C15 1.46(4) .
C14 H14 0.9300 .
C15 C16 1.38(2) .
C15 H15 0.9300 .
C16 H16 0.9300 .
C17 C22 1.27(3) .
C17 C18 1.32(3) .
C18 C19 1.38(3) .
C18 H18 0.9300 .
C19 C20 1.38(3) .
C19 H19 0.9300 .
C20 C21 1.31(3) .
C20 H20 0.9300 .
C21 C22 1.37(3) .
C21 H21 0.9300 .
C22 H22 0.9300 .
C23 C24 1.37(2) .
C23 C28 1.43(2) .
C24 C25 1.40(3) .
C24 H24 0.9300 .
C25 C26 1.35(3) .
C25 H25 0.9300 .
C26 C27 1.41(4) .
C26 H26 0.9300 .
C27 C28 1.33(3) .
C27 H27 0.9300 .
C28 H28 0.9300 .
C29 C34 1.36(3) .
C29 C30 1.40(2) .
C30 C31 1.44(3) .
C30 H30 0.9300 .
C31 C32 1.35(4) .
C31 H31 0.9300 .
C32 C33 1.21(4) .
C32 H32 0.9300 .
C33 C34 1.43(4) .
C33 H33 0.9300 .
C34 H34 0.9300 .
C35 C40 1.20(3) .
C35 C36 1.38(2) .
C36 C37 1.49(3) .
C36 H36 0.9300 .
C37 C38 1.31(3) .
C37 H37 0.9300 .
C38 C39 1.28(3) .
C38 H38 0.9300 .
C39 C40 1.48(4) .
C39 H39 0.9300 .
C40 H40 0.9300 .

loop_
_platon_squeeze_void_nr
_platon_squeeze_void_average_x
_platon_squeeze_void_average_y
_platon_squeeze_void_average_z
_platon_squeeze_void_volume
_platon_squeeze_void_count_electrons
1 0.000 0.000 0.183 7.9 -0.4
2 0.000 0.000 0.328 25.2 3.1
3 0.000 0.000 0.683 7.9 0.8
4 0.000 0.000 0.828 25.2 4.3
5 0.333 0.667 0.146 14.2 -4.2
6 0.333 0.667 0.972 15.8 1.0
7 0.666 0.333 0.472 15.7 1.3
8 0.667 0.333 0.646 14.1 -3.7
